data_1573787
loop_
_publ_author_name
'Phang, Si Jia Isabel'
'Zhang, Zheng-Feng'
'Wu, Chi-Shiun'
'Wong, Zhen Xuan'
'Su, Ming-Der'
'So, Cheuk-Wai'

_publ_section_title
;
 A Silicon Analogue of Fused Bicyclic Borirene Derivative
;
_journal_name_full 'Chemical Science'
_journal_paper_doi 10.1039/D4SC05867D
_journal_year 2025
_chemical_formula_sum 'C27 H40 B Cl I3 N2 P Si'
_chemical_formula_weight 878.63
_space_group_crystal_system monoclinic
_space_group_IT_number 14
_space_group_name_Hall '-P 2yn'
_space_group_name_H-M_alt 'P 1 21/n 1'
_atom_sites_solution_hydrogens geom
_audit_update_record
;
2023-05-29 deposited with the CCDC.	2025-01-26 downloaded from the CCDC.
;
_cell_angle_alpha 90
_cell_angle_beta 98.264(3)
_cell_angle_gamma 90
_cell_formula_units_Z 4
_cell_length_a 9.1943(8)
_cell_length_b 20.6319(16)
_cell_length_c 17.5682(14)
_cell_measurement_reflns_used 9996
_cell_measurement_temperature 100.(2)
_cell_measurement_theta_max 31.5189
_cell_measurement_theta_min 2.4464
_cell_volume 3298.0(5)
_computing_cell_refinement 'SAINT V8.40B (Bruker AXS LLC, 2019)'
_computing_data_collection 'APEX4 (Ver 2021.4-0, Bruker AXS Inc., 2021)'
_computing_data_reduction 'SAINT V8.40B (Bruker AXS LLC, 2019)'
_computing_publication_material 'APEX4 (Ver 2021.4-0, Bruker AXS Inc., 2021)'
_computing_structure_refinement 'SHELXL-2018/3 (Sheldrick, 2018)'
_computing_structure_solution 'XT, VERSION 2018/2'
_diffrn_ambient_temperature 100.(2)
_diffrn_detector_area_resol_mean 7.3910
_diffrn_measured_fraction_theta_full 0.994
_diffrn_measured_fraction_theta_max 0.994
_diffrn_measurement_device 'four-circle diffractometer'
_diffrn_measurement_device_type 'Photon II CPAD detector'
_diffrn_measurement_method 'phi and omega scans'
_diffrn_radiation_monochromator 'Multilayer Mirror'
_diffrn_radiation_probe x-ray
_diffrn_radiation_type MoK\a
_diffrn_radiation_wavelength 0.71073
_diffrn_reflns_av_R_equivalents 0.0586
_diffrn_reflns_av_unetI/netI 0.0428
_diffrn_reflns_limit_h_max 13
_diffrn_reflns_limit_h_min -13
_diffrn_reflns_limit_k_max 30
_diffrn_reflns_limit_k_min -30
_diffrn_reflns_limit_l_max 24
_diffrn_reflns_limit_l_min -25
_diffrn_reflns_number 66149
_diffrn_reflns_theta_full 25.24
_diffrn_reflns_theta_max 31.53
_diffrn_reflns_theta_min 1.97
_diffrn_source 'Incoatec microfocus source'
_diffrn_source_current 1.4
_diffrn_source_power 0.07
_diffrn_source_type 'Bruker D8 Quest'
_diffrn_source_voltage 50
_exptl_absorpt_coefficient_mu 3.028
_exptl_absorpt_correction_T_max 0.71
_exptl_absorpt_correction_T_min 0.49
_exptl_absorpt_correction_type multi-scan
_exptl_absorpt_process_details
;
Krause, L., Herbst-Irmer, R., Sheldrick, G. M., Stalke, D. (2015).
"Comparison of silver and molybdenum microfocus X-ray sources for
single-crystal structure determination"
J. Appl. Cryst. 48, 3-10.
doi:10.1107/S1600576714022985
;
_exptl_crystal_colour colourless
_exptl_crystal_density_diffrn 1.770
_exptl_crystal_density_method 'not measured'
_exptl_crystal_description prism
_exptl_crystal_F_000 1704
_exptl_crystal_size_max 0.220
_exptl_crystal_size_mid 0.140
_exptl_crystal_size_min 0.120
_refine_diff_density_max 2.042
_refine_diff_density_min -1.219
_refine_ls_extinction_method none
_refine_ls_goodness_of_fit_ref 1.188
_refine_ls_hydrogen_treatment constr
_refine_ls_matrix_type full
_refine_ls_number_parameters 335
_refine_ls_number_reflns 10942
_refine_ls_number_restraints 0
_refine_ls_restrained_S_all 1.188
_refine_ls_R_factor_all 0.0596
_refine_ls_R_factor_gt 0.0477
_refine_ls_shift/su_max 0.001
_refine_ls_shift/su_mean 0.000
_refine_ls_structure_factor_coef Fsqd
_refine_ls_weighting_details 'w=1/[\s^2^(Fo^2^)+(0.0162P)^2^+21.6657P] where P=(Fo^2^+2Fc^2^)/3'
_refine_ls_weighting_scheme calc
_refine_ls_wR_factor_gt 0.1016
_refine_ls_wR_factor_ref 0.1068
_reflns_Friedel_coverage 0.000
_reflns_number_gt 9303
_reflns_number_total 10942
_reflns_threshold_expression 'I > 2\s(I)'
_cod_data_source_file d4sc05867d2.cif
_cod_data_source_block scw2689m
_cod_depositor_comments
;
The following automatic conversions were performed:

data item '_diffrn_radiation_probe' value 'X-ray' was changed to
'x-ray' in accordance with the
/home/data/users/saulius/crontab/automatic-downloads/rss-feeds/RSC/lib/dictionaries/cif_core.dic
dictionary named 'cif_core.dic' version 2.4.2 last updated on
2011-04-26.

data item '_exptl_absorpt_correction_type' value 'Multi-Scan' was
changed to 'multi-scan' in accordance with the
/home/data/users/saulius/crontab/automatic-downloads/rss-feeds/RSC/lib/dictionaries/cif_core.dic
dictionary named 'cif_core.dic' version 2.4.2 last updated on
2011-04-26.

Automatic conversion script
Id: cif_fix_values 8170 2020-07-09 18:12:32Z antanas 
;
_cod_database_code 1573787

loop_
_space_group_symop_operation_xyz
'x, y, z'
'-x+1/2, y+1/2, -z+1/2'
'-x, -y, -z'
'x-1/2, -y-1/2, z-1/2'

loop_
_atom_site_type_symbol
_atom_site_label
_atom_site_fract_x
_atom_site_fract_y
_atom_site_fract_z
_atom_site_U_iso_or_equiv
_atom_site_adp_type
_atom_site_calc_flag
_atom_site_refinement_flags_adp
_atom_site_refinement_flags_occupancy
_atom_site_refinement_flags_posn
_atom_site_occupancy
_atom_site_disorder_assembly
_atom_site_disorder_group
B B1 0.3352(5) 0.5889(2) 0.1493(3) 0.0134(8) Uani d . . . 1 . .
C C1 0.4100(4) 0.71373(19) 0.3574(2) 0.0131(7) Uani d . . . 1 . .
C C2 0.3400(4) 0.7176(2) 0.4231(3) 0.0162(8) Uani d . . . 1 . .
C C3 0.3442(5) 0.7765(2) 0.4625(3) 0.0205(8) Uani d . . . 1 . .
H H3 0.296730 0.779995 0.506908 0.025000 Uiso calc U . R 1 . .
C C4 0.4161(5) 0.8301(2) 0.4382(3) 0.0236(9) Uani d . . . 1 . .
H H4 0.417557 0.869798 0.465672 0.028000 Uiso calc U . R 1 . .
C C5 0.4857(5) 0.8253(2) 0.3735(3) 0.0216(9) Uani d . . . 1 . .
H H5 0.535398 0.862065 0.357239 0.026000 Uiso calc U . R 1 . .
C C6 0.4845(4) 0.76780(19) 0.3318(3) 0.0153(7) Uani d . . . 1 . .
C C7 0.5660(5) 0.7648(2) 0.2624(3) 0.0169(8) Uani d . . . 1 . .
H H7 0.536458 0.723732 0.234058 0.020000 Uiso calc U . R 1 . .
C C8 0.7331(5) 0.7622(3) 0.2879(3) 0.0284(11) Uani d . . . 1 . .
H H8A 0.763816 0.800092 0.319974 0.043000 Uiso calc U . R 1 . .
H H8B 0.783671 0.762471 0.242473 0.043000 Uiso calc U . R 1 . .
H H8C 0.758388 0.722582 0.317590 0.043000 Uiso calc U . R 1 . .
C C9 0.5259(5) 0.8213(2) 0.2071(3) 0.0235(9) Uani d . . . 1 . .
H H9A 0.419810 0.820857 0.189361 0.035000 Uiso calc U . R 1 . .
H H9B 0.578896 0.816901 0.162758 0.035000 Uiso calc U . R 1 . .
H H9C 0.553190 0.862223 0.233541 0.035000 Uiso calc U . R 1 . .
C C10 0.2605(5) 0.6610(2) 0.4542(3) 0.0172(8) Uani d . . . 1 . .
H H10 0.274172 0.622041 0.422128 0.021000 Uiso calc U . R 1 . .
C C11 0.3236(6) 0.6451(3) 0.5379(3) 0.0256(10) Uani d . . . 1 . .
H H11A 0.427460 0.633313 0.540766 0.038000 Uiso calc U . R 1 . .
H H11B 0.269065 0.608756 0.555987 0.038000 Uiso calc U . R 1 . .
H H11C 0.314407 0.683122 0.570314 0.038000 Uiso calc U . R 1 . .
C C12 0.0960(5) 0.6745(3) 0.4477(3) 0.0274(10) Uani d . . . 1 . .
H H12A 0.079229 0.710449 0.481852 0.041000 Uiso calc U . R 1 . .
H H12B 0.045399 0.635691 0.462487 0.041000 Uiso calc U . R 1 . .
H H12C 0.057644 0.686100 0.394466 0.041000 Uiso calc U . R 1 . .
C C13 0.5143(4) 0.60557(19) 0.3357(2) 0.0122(7) Uani d . . . 1 . .
C C14 0.6025(4) 0.6051(2) 0.4146(2) 0.0145(7) Uani d . . . 1 . .
C C15 0.6709(5) 0.6588(2) 0.4537(3) 0.0168(8) Uani d . . . 1 . .
H H15 0.657781 0.700734 0.431554 0.020000 Uiso calc U . R 1 . .
C C16 0.7578(5) 0.6510(2) 0.5246(3) 0.0180(8) Uani d . . . 1 . .
H H16 0.803352 0.687787 0.550417 0.022000 Uiso calc U . R 1 . .
C C17 0.7788(5) 0.5905(2) 0.5582(3) 0.0219(9) Uani d . . . 1 . .
H H17 0.839708 0.585568 0.606364 0.026000 Uiso calc U . R 1 . .
C C18 0.7099(6) 0.5368(2) 0.5208(3) 0.0273(11) Uani d . . . 1 . .
H H18 0.721775 0.495101 0.543752 0.033000 Uiso calc U . R 1 . .
C C19 0.6241(6) 0.5445(2) 0.4500(3) 0.0223(9) Uani d . . . 1 . .
H H19 0.578483 0.507493 0.424684 0.027000 Uiso calc U . R 1 . .
C C20 0.6773(4) 0.5406(2) 0.1665(3) 0.0164(8) Uani d . . . 1 . .
C C21 0.7399(5) 0.6084(2) 0.1891(3) 0.0208(9) Uani d . . . 1 . .
H H21A 0.832065 0.614617 0.168129 0.031000 Uiso calc U . R 1 . .
H H21B 0.758388 0.612061 0.245247 0.031000 Uiso calc U . R 1 . .
H H21C 0.668849 0.641550 0.168170 0.031000 Uiso calc U . R 1 . .
C C22 0.7915(5) 0.4912(2) 0.2032(3) 0.0217(9) Uani d . . . 1 . .
H H22A 0.761654 0.447518 0.185337 0.033000 Uiso calc U . R 1 . .
H H22B 0.797990 0.493158 0.259280 0.033000 Uiso calc U . R 1 . .
H H22C 0.887562 0.501387 0.188222 0.033000 Uiso calc U . R 1 . .
C C23 0.6567(5) 0.5317(2) 0.0793(3) 0.0238(9) Uani d . . . 1 . .
H H23A 0.747902 0.543217 0.059722 0.036000 Uiso calc U . R 1 . .
H H23B 0.576873 0.559746 0.055513 0.036000 Uiso calc U . R 1 . .
H H23C 0.632154 0.486350 0.066639 0.036000 Uiso calc U . R 1 . .
C C24 0.4448(5) 0.44498(19) 0.2137(3) 0.0157(7) Uani d . . . 1 . .
C C25 0.5546(6) 0.4104(2) 0.2753(3) 0.0225(9) Uani d . . . 1 . .
H H25A 0.576139 0.438374 0.320589 0.034000 Uiso calc U . R 1 . .
H H25B 0.645677 0.401331 0.254347 0.034000 Uiso calc U . R 1 . .
H H25C 0.511563 0.369644 0.289957 0.034000 Uiso calc U . R 1 . .
C C26 0.2964(5) 0.4422(2) 0.2435(3) 0.0212(9) Uani d . . . 1 . .
H H26A 0.222044 0.464655 0.207366 0.032000 Uiso calc U . R 1 . .
H H26B 0.304905 0.463282 0.293933 0.032000 Uiso calc U . R 1 . .
H H26C 0.267259 0.396852 0.248306 0.032000 Uiso calc U . R 1 . .
C C27 0.4363(5) 0.4094(2) 0.1366(3) 0.0189(8) Uani d . . . 1 . .
H H27A 0.401094 0.365088 0.142248 0.028000 Uiso calc U . R 1 . .
H H27B 0.534161 0.408097 0.120680 0.028000 Uiso calc U . R 1 . .
H H27C 0.368319 0.432305 0.097610 0.028000 Uiso calc U . R 1 . .
Cl Cl1 0.12036(11) 0.57700(5) 0.29076(6) 0.01830(19) Uani d . . . 1 . .
I I1 0.12515(3) 0.73298(2) 0.20472(2) 0.02116(7) Uani d . . . 1 . .
I I2 0.14100(3) 0.54121(2) 0.07938(2) 0.01817(6) Uani d . . . 1 . .
I I3 0.40366(3) 0.66749(2) 0.07220(2) 0.02066(7) Uani d . . . 1 . .
N N1 0.4113(3) 0.65381(15) 0.31416(19) 0.0109(6) Uani d . . . 1 . .
N N2 0.5374(4) 0.55569(17) 0.2940(2) 0.0141(6) Uani d . . . 1 . .
P P1 0.49629(11) 0.53282(5) 0.20364(6) 0.01181(18) Uani d . . . 1 . .
Si Si1 0.26509(12) 0.63442(5) 0.23911(7) 0.0123(2) Uani d . . . 1 . .

loop_
_atom_site_aniso_label
_atom_site_aniso_U_11
_atom_site_aniso_U_22
_atom_site_aniso_U_33
_atom_site_aniso_U_12
_atom_site_aniso_U_13
_atom_site_aniso_U_23
B1 0.0113(18) 0.0153(19) 0.014(2) -0.0006(14) 0.0041(15) 0.0006(15)
C1 0.0101(16) 0.0124(16) 0.0164(19) 0.0009(12) 0.0007(13) -0.0032(14)
C2 0.0132(17) 0.0197(19) 0.016(2) 0.0016(14) 0.0038(15) -0.0008(15)
C3 0.022(2) 0.022(2) 0.017(2) 0.0018(16) 0.0009(16) -0.0053(16)
C4 0.026(2) 0.018(2) 0.025(2) 0.0009(16) -0.0015(18) -0.0070(17)
C5 0.023(2) 0.0144(18) 0.026(2) -0.0031(15) -0.0011(18) -0.0028(16)
C6 0.0141(17) 0.0136(17) 0.017(2) 0.0012(13) -0.0004(14) 0.0003(14)
C7 0.0139(17) 0.0183(19) 0.019(2) -0.0031(14) 0.0038(15) 0.0017(15)
C8 0.018(2) 0.028(2) 0.040(3) -0.0010(17) 0.006(2) 0.006(2)
C9 0.022(2) 0.026(2) 0.022(2) -0.0030(17) 0.0024(18) 0.0031(18)
C10 0.0169(18) 0.0206(19) 0.016(2) 0.0026(14) 0.0086(15) 0.0002(15)
C11 0.034(3) 0.032(2) 0.013(2) -0.002(2) 0.0110(18) 0.0035(18)
C12 0.021(2) 0.035(3) 0.029(3) 0.0013(18) 0.0107(19) -0.002(2)
C13 0.0095(15) 0.0138(17) 0.0137(18) -0.0016(12) 0.0028(13) 0.0004(13)
C14 0.0125(17) 0.0167(18) 0.0144(19) -0.0010(13) 0.0022(14) 0.0009(14)
C15 0.0157(18) 0.0173(18) 0.017(2) -0.0008(14) 0.0009(15) 0.0003(15)
C16 0.0190(19) 0.0192(19) 0.0152(19) -0.0037(15) 0.0011(15) -0.0045(15)
C17 0.022(2) 0.026(2) 0.015(2) -0.0043(17) -0.0037(16) 0.0031(17)
C18 0.040(3) 0.020(2) 0.017(2) -0.0032(19) -0.009(2) 0.0042(17)
C19 0.034(2) 0.0163(19) 0.015(2) -0.0028(17) -0.0011(18) 0.0009(15)
C20 0.0106(16) 0.0178(18) 0.021(2) 0.0008(13) 0.0036(14) -0.0023(15)
C21 0.0125(18) 0.021(2) 0.030(2) -0.0012(14) 0.0067(17) -0.0019(17)
C22 0.0135(18) 0.024(2) 0.027(2) 0.0036(15) 0.0015(17) -0.0029(18)
C23 0.022(2) 0.027(2) 0.025(2) 0.0018(17) 0.0122(18) -0.0032(18)
C24 0.0164(18) 0.0133(17) 0.017(2) 0.0005(13) 0.0018(15) -0.0013(14)
C25 0.031(2) 0.0141(19) 0.021(2) 0.0005(16) -0.0016(18) 0.0022(16)
C26 0.023(2) 0.0169(19) 0.026(2) -0.0012(15) 0.0097(18) 0.0032(17)
C27 0.020(2) 0.0181(19) 0.018(2) -0.0008(15) 0.0028(16) -0.0045(16)
Cl1 0.0171(4) 0.0195(4) 0.0183(5) -0.0052(3) 0.0025(4) -0.0029(4)
I1 0.01633(12) 0.01883(13) 0.02743(16) 0.00553(10) 0.00011(11) -0.00131(11)
I2 0.01352(11) 0.02367(13) 0.01624(13) 0.00084(9) -0.00154(9) -0.00515(10)
I3 0.02291(14) 0.02041(13) 0.01950(14) 0.00199(10) 0.00585(10) 0.00644(10)
N1 0.0095(13) 0.0108(14) 0.0120(15) 0.0015(10) 0.0000(11) -0.0023(11)
N2 0.0140(15) 0.0162(15) 0.0121(16) 0.0013(12) 0.0019(12) 0.0003(12)
P1 0.0105(4) 0.0138(4) 0.0113(5) 0.0005(3) 0.0020(3) -0.0008(3)
Si1 0.0089(4) 0.0140(5) 0.0138(5) 0.0008(4) 0.0015(4) -0.0004(4)

loop_
_atom_type_symbol
_atom_type_description
_atom_type_scat_dispersion_real
_atom_type_scat_dispersion_imag
_atom_type_scat_source
C C 0.0033 0.0016 'International Tables Vol C Tables 4.2.6.8 and 6.1.1.4'
H H 0.0000 0.0000 'International Tables Vol C Tables 4.2.6.8 and 6.1.1.4'
B B 0.0013 0.0007 'International Tables Vol C Tables 4.2.6.8 and 6.1.1.4'
Cl Cl 0.1484 0.1585 'International Tables Vol C Tables 4.2.6.8 and 6.1.1.4'
I I -0.4742 1.8119 'International Tables Vol C Tables 4.2.6.8 and 6.1.1.4'
N N 0.0061 0.0033 'International Tables Vol C Tables 4.2.6.8 and 6.1.1.4'
P P 0.1023 0.0942 'International Tables Vol C Tables 4.2.6.8 and 6.1.1.4'
Si Si 0.0817 0.0704 'International Tables Vol C Tables 4.2.6.8 and 6.1.1.4'

loop_
_geom_angle_atom_site_label_1
_geom_angle_atom_site_label_2
_geom_angle_atom_site_label_3
_geom_angle_site_symmetry_1
_geom_angle_site_symmetry_3
_geom_angle
_geom_angle_publ_flag
P1 B1 Si1 . . 101.1(2) ?
P1 B1 I2 . . 118.8(2) ?
Si1 B1 I2 . . 108.25(19) ?
P1 B1 I3 . . 116.6(2) ?
Si1 B1 I3 . . 106.4(2) ?
I2 B1 I3 . . 104.77(19) ?
C2 C1 C6 . . 121.2(4) ?
C2 C1 N1 . . 121.2(4) ?
C6 C1 N1 . . 117.6(4) ?
C3 C2 C1 . . 118.3(4) ?
C3 C2 C10 . . 118.1(4) ?
C1 C2 C10 . . 123.7(4) ?
C4 C3 C2 . . 121.5(4) ?
C5 C4 C3 . . 119.5(4) ?
C4 C5 C6 . . 121.4(4) ?
C5 C6 C1 . . 118.2(4) ?
C5 C6 C7 . . 119.2(4) ?
C1 C6 C7 . . 122.6(4) ?
C6 C7 C9 . . 112.1(4) ?
C6 C7 C8 . . 110.8(4) ?
C9 C7 C8 . . 110.5(4) ?
C2 C10 C12 . . 110.8(4) ?
C2 C10 C11 . . 111.9(4) ?
C12 C10 C11 . . 110.2(4) ?
N2 C13 N1 . . 125.1(4) ?
N2 C13 C14 . . 113.9(3) ?
N1 C13 C14 . . 120.8(3) ?
C19 C14 C15 . . 117.6(4) ?
C19 C14 C13 . . 116.1(4) ?
C15 C14 C13 . . 126.3(4) ?
C16 C15 C14 . . 120.5(4) ?
C17 C16 C15 . . 121.0(4) ?
C16 C17 C18 . . 119.3(4) ?
C19 C18 C17 . . 119.7(4) ?
C18 C19 C14 . . 121.9(4) ?
C23 C20 C22 . . 108.6(4) ?
C23 C20 C21 . . 110.8(4) ?
C22 C20 C21 . . 106.7(3) ?
C23 C20 P1 . . 110.4(3) ?
C22 C20 P1 . . 112.6(3) ?
C21 C20 P1 . . 107.7(3) ?
C26 C24 C27 . . 110.5(4) ?
C26 C24 C25 . . 105.5(4) ?
C27 C24 C25 . . 110.1(4) ?
C26 C24 P1 . . 108.4(3) ?
C27 C24 P1 . . 111.0(3) ?
C25 C24 P1 . . 111.2(3) ?
C13 N1 C1 . . 121.6(3) ?
C13 N1 Si1 . . 116.8(3) ?
C1 N1 Si1 . . 121.0(3) ?
C13 N2 P1 . . 137.5(3) ?
N2 P1 C20 . . 102.60(19) ?
N2 P1 C24 . . 102.17(19) ?
C20 P1 C24 . . 111.13(19) ?
N2 P1 B1 . . 110.17(19) ?
C20 P1 B1 . . 114.52(19) ?
C24 P1 B1 . . 114.80(19) ?
N1 Si1 B1 . . 112.94(17) ?
N1 Si1 Cl1 . . 105.39(13) ?
B1 Si1 Cl1 . . 111.77(14) ?
N1 Si1 I1 . . 108.09(11) ?
B1 Si1 I1 . . 114.28(14) ?
Cl1 Si1 I1 . . 103.59(5) ?

loop_
_geom_bond_atom_site_label_1
_geom_bond_atom_site_label_2
_geom_bond_site_symmetry_2
_geom_bond_distance
_geom_bond_publ_flag
B1 P1 . 2.009(5) ?
B1 Si1 . 2.021(5) ?
B1 I2 . 2.243(5) ?
B1 I3 . 2.260(5) ?
C1 C2 . 1.401(6) ?
C1 C6 . 1.416(6) ?
C1 N1 . 1.452(5) ?
C2 C3 . 1.398(6) ?
C2 C10 . 1.520(6) ?
C3 C4 . 1.386(7) ?
C4 C5 . 1.385(7) ?
C5 C6 . 1.394(6) ?
C6 C7 . 1.521(6) ?
C7 C9 . 1.529(6) ?
C7 C8 . 1.539(6) ?
C10 C12 . 1.526(6) ?
C10 C11 . 1.536(7) ?
C13 N2 . 1.298(5) ?
C13 N1 . 1.388(5) ?
C13 C14 . 1.503(6) ?
C14 C19 . 1.398(6) ?
C14 C15 . 1.404(6) ?
C15 C16 . 1.389(6) ?
C16 C17 . 1.382(6) ?
C17 C18 . 1.394(7) ?
C18 C19 . 1.382(6) ?
C20 C23 . 1.528(7) ?
C20 C22 . 1.536(6) ?
C20 C21 . 1.542(6) ?
C20 P1 . 1.880(4) ?
C24 C26 . 1.532(6) ?
C24 C27 . 1.532(6) ?
C24 C25 . 1.544(6) ?
C24 P1 . 1.888(4) ?
Cl1 Si1 . 2.0845(15) ?
I1 Si1 . 2.4356(11) ?
N1 Si1 . 1.787(3) ?
N2 P1 . 1.648(4) ?
